data_2244017
loop_
_publ_author_name
'Rakhmonova, Dilnoza'
'Kadirova, Zukhra'
'Torambetov, Batirbay'
'Kadirova, Shakhnoza'
'Ashurov, Jamshid'
'Shishkina, Svitlana'

_publ_section_title
;
 The molecular and crystal structures of 2-(3-hydroxypropyl)benzimidazole
 and its nitrate salt
;
_journal_coeditor_code DX2040
_journal_issue 2
_journal_name_full 'Acta Crystallographica Section E'
_journal_page_first
;
;
_journal_paper_doi 10.1107/S2056989022000585
_journal_volume 78
_journal_year 2022
_chemical_formula_iupac 'C10 H12 N2 O'
_chemical_formula_moiety 'C10 H12 N2 O'
_chemical_formula_sum 'C10 H12 N2 O'
_chemical_formula_weight 176.22
_chemical_name_systematic
;
2-(3-Hydroxypropyl)-1<i>H</i>-benzimidazole
;
_space_group_crystal_system orthorhombic
_space_group_IT_number 19
_space_group_name_Hall 'P 2ac 2ab'
_space_group_name_H-M_alt 'P 21 21 21'
_atom_sites_solution_hydrogens difmap
_atom_sites_solution_primary difmap
_atom_sites_solution_secondary difmap
_audit_creation_method SHELXL-2016/6
_cell_angle_alpha 90
_cell_angle_beta 90
_cell_angle_gamma 90
_cell_formula_units_Z 4
_cell_length_a 5.852(2)
_cell_length_b 12.437(3)
_cell_length_c 12.444(3)
_cell_measurement_reflns_used 1839
_cell_measurement_temperature 293(2)
_cell_measurement_theta_max 32.4
_cell_measurement_theta_min 5.2
_cell_volume 905.7(4)
_computing_cell_refinement
;
CrysAlisPro (Oxford Diffraction, 2009)
;
_computing_data_collection
;
CrysAlisPro (Oxford Diffraction, 2009)
;
_computing_data_reduction
;
CrysAlisPro (Oxford Diffraction, 2009)
;
_computing_molecular_graphics '<i>OLEX2</i> (Dolomanov et al., 2009)'
_computing_publication_material '<i>OLEX2</i> (Dolomanov et al., 2009)'
_computing_structure_refinement '<i>SHELXL2016/6</i> (Sheldrick, 2015)'
_computing_structure_solution 'SHELXS97 (Sheldrick, 2008)'
_diffrn_ambient_temperature 293(2)
_diffrn_detector_area_resol_mean 10.2576
_diffrn_measured_fraction_theta_full 0.961
_diffrn_measured_fraction_theta_max 0.961
_diffrn_measurement_device_type 'Oxford Diffraction Xcallibur, Ruby'
_diffrn_measurement_method '\w scans'
_diffrn_radiation_type CuK\a
_diffrn_radiation_wavelength 1.54178
_diffrn_reflns_av_R_equivalents 0.0290
_diffrn_reflns_av_unetI/netI 0.0276
_diffrn_reflns_limit_h_max 6
_diffrn_reflns_limit_h_min -6
_diffrn_reflns_limit_k_max 11
_diffrn_reflns_limit_k_min -13
_diffrn_reflns_limit_l_max 14
_diffrn_reflns_limit_l_min -12
_diffrn_reflns_number 3945
_diffrn_reflns_theta_full 62.021
_diffrn_reflns_theta_max 62.021
_diffrn_reflns_theta_min 5.027
_diffrn_source 'Enhance (Cu) X-ray Source'
_exptl_absorpt_coefficient_mu 0.688
_exptl_absorpt_correction_T_max 1.000
_exptl_absorpt_correction_T_min 0.958
_exptl_absorpt_correction_type multi-scan
_exptl_absorpt_process_details
;
(CrysAlisPro; Oxford Diffraction, 2009)
;
_exptl_crystal_colour colorless
_exptl_crystal_density_diffrn 1.292
_exptl_crystal_description block
_exptl_crystal_F_000 376
_exptl_crystal_size_max 0.120
_exptl_crystal_size_mid 0.100
_exptl_crystal_size_min 0.080
_refine_diff_density_max 0.110
_refine_diff_density_min -0.188
_refine_ls_abs_structure_details
;
 Flack <i>x</i> determined using 428 quotients
 [(<i>I</i>^+^)-(<i>I</i>^-^)]/[(<i>I</i>^+^)+(<i>I</i>^-^)]
 (Parsons et al., 2013)
;
_refine_ls_abs_structure_Flack 0.1(3)
_refine_ls_extinction_method none
_refine_ls_goodness_of_fit_ref 1.059
_refine_ls_hydrogen_treatment refall
_refine_ls_matrix_type full
_refine_ls_number_parameters 166
_refine_ls_number_reflns 1371
_refine_ls_number_restraints 0
_refine_ls_restrained_S_all 1.059
_refine_ls_R_factor_all 0.0490
_refine_ls_R_factor_gt 0.0394
_refine_ls_shift/su_max 0.000
_refine_ls_shift/su_mean 0.000
_refine_ls_structure_factor_coef Fsqd
_refine_ls_weighting_details 'w=1/[\s^2^(Fo^2^)+(0.0573P)^2^] where P=(Fo^2^+2Fc^2^)/3'
_refine_ls_weighting_scheme calc
_refine_ls_wR_factor_gt 0.0864
_refine_ls_wR_factor_ref 0.0912
_reflns_number_gt 1191
_reflns_number_total 1371
_reflns_threshold_expression 'I > 2\s(I)'
_cod_data_source_file dx2040sup1.cif
_cod_data_source_block BIZ
_cod_database_code 2244017
_shelx_space_group_comment
;
The symmetry employed for this shelxl refinement is uniquely defined
by the following loop, which should always be used as a source of
symmetry information in preference to the above space-group names.
They are only intended as comments.
;
_shelx_estimated_absorpt_t_min 0.922
_shelx_estimated_absorpt_t_max 0.947

loop_
_space_group_symop_operation_xyz
'x, y, z'
'-x+1/2, -y, z+1/2'
'x+1/2, -y+1/2, -z'
'-x, y+1/2, -z+1/2'

loop_
_atom_site_type_symbol
_atom_site_label
_atom_site_fract_x
_atom_site_fract_y
_atom_site_fract_z
_atom_site_U_iso_or_equiv
_atom_site_adp_type
_atom_site_calc_flag
_atom_site_occupancy
_atom_site_disorder_assembly
_atom_site_disorder_group
O O1 -0.0261(5) 0.38855(16) 0.5824(2) 0.0635(7) Uani d 1 . .
H H1 -0.080(6) 0.439(3) 0.621(3) 0.083(14) Uiso d 1 . .
N N1 0.6471(4) 0.43719(19) 0.2047(2) 0.0470(6) Uani d 1 . .
N N2 0.6271(4) 0.2901(2) 0.3056(2) 0.0457(7) Uani d 1 . .
H H2N 0.587(5) 0.243(2) 0.350(3) 0.045(9) Uiso d 1 . .
C C1 0.8204(5) 0.3668(2) 0.1742(2) 0.0454(7) Uani d 1 . .
C C2 0.9878(6) 0.3766(3) 0.0962(3) 0.0559(9) Uani d 1 . .
H H2 0.994(6) 0.444(3) 0.051(3) 0.068(10) Uiso d 1 . .
C C3 1.1430(6) 0.2942(3) 0.0847(3) 0.0631(9) Uani d 1 . .
H H3 1.268(7) 0.297(3) 0.034(3) 0.076(11) Uiso d 1 . .
C C4 1.1335(6) 0.2037(3) 0.1499(3) 0.0616(10) Uani d 1 . .
H H4 1.232(6) 0.148(3) 0.144(3) 0.081(12) Uiso d 1 . .
C C5 0.9683(6) 0.1915(3) 0.2277(3) 0.0555(9) Uani d 1 . .
H H5 0.961(6) 0.128(3) 0.274(3) 0.075(11) Uiso d 1 . .
C C6 0.8096(5) 0.2745(2) 0.2377(2) 0.0446(7) Uani d 1 . .
C C7 0.5365(5) 0.3875(2) 0.2830(2) 0.0427(7) Uani d 1 . .
C C8 0.3317(6) 0.4331(3) 0.3370(3) 0.0505(8) Uani d 1 . .
H H8A 0.369(6) 0.511(3) 0.353(3) 0.076(11) Uiso d 1 . .
H H8B 0.206(6) 0.431(3) 0.286(3) 0.059(9) Uiso d 1 . .
C C9 0.2555(6) 0.3800(3) 0.4403(3) 0.0485(8) Uani d 1 . .
H H9A 0.376(6) 0.382(3) 0.493(3) 0.055(9) Uiso d 1 . .
H H9B 0.220(5) 0.307(3) 0.428(3) 0.049(8) Uiso d 1 . .
C C10 0.0467(6) 0.4349(3) 0.4844(3) 0.0507(8) Uani d 1 . .
H H10A 0.073(5) 0.512(3) 0.495(3) 0.051(8) Uiso d 1 . .
H H10B -0.086(6) 0.432(3) 0.432(3) 0.069(10) Uiso d 1 . .

loop_
_atom_site_aniso_label
_atom_site_aniso_U_11
_atom_site_aniso_U_22
_atom_site_aniso_U_33
_atom_site_aniso_U_12
_atom_site_aniso_U_13
_atom_site_aniso_U_23
O1 0.0956(18) 0.0401(12) 0.0547(14) 0.0140(12) 0.0202(13) 0.0041(11)
N1 0.0527(15) 0.0425(12) 0.0457(15) -0.0018(11) -0.0032(13) 0.0034(11)
N2 0.0518(15) 0.0398(13) 0.0454(16) -0.0046(11) -0.0032(12) 0.0091(12)
C1 0.0476(17) 0.0427(15) 0.0459(18) -0.0053(14) -0.0035(14) -0.0040(13)
C2 0.064(2) 0.0517(18) 0.052(2) -0.0131(17) 0.0045(16) -0.0032(16)
C3 0.060(2) 0.066(2) 0.064(2) -0.0104(18) 0.0101(19) -0.016(2)
C4 0.055(2) 0.057(2) 0.073(3) 0.0039(17) -0.0013(18) -0.0160(19)
C5 0.059(2) 0.0442(17) 0.063(2) 0.0022(15) -0.0082(18) -0.0027(17)
C6 0.0465(16) 0.0425(15) 0.0448(18) -0.0059(13) -0.0059(14) -0.0025(13)
C7 0.0468(16) 0.0404(14) 0.0409(16) -0.0043(13) -0.0073(14) -0.0007(13)
C8 0.0551(18) 0.0509(17) 0.0455(18) 0.0022(16) -0.0049(16) 0.0033(14)
C9 0.058(2) 0.0418(18) 0.046(2) 0.0018(14) -0.0023(15) -0.0023(15)
C10 0.0614(19) 0.0441(17) 0.0467(19) 0.0030(16) -0.0008(17) 0.0035(15)

loop_
_atom_type_symbol
_atom_type_description
_atom_type_scat_dispersion_real
_atom_type_scat_dispersion_imag
_atom_type_scat_source
C C 0.0181 0.0091 'International Tables Vol C Tables 4.2.6.8 and 6.1.1.4'
H H 0.0000 0.0000 'International Tables Vol C Tables 4.2.6.8 and 6.1.1.4'
O O 0.0492 0.0322 'International Tables Vol C Tables 4.2.6.8 and 6.1.1.4'
N N 0.0311 0.0180 'International Tables Vol C Tables 4.2.6.8 and 6.1.1.4'

loop_
_geom_angle_atom_site_label_1
_geom_angle_atom_site_label_2
_geom_angle_atom_site_label_3
_geom_angle_site_symmetry_1
_geom_angle_site_symmetry_3
_geom_angle
_geom_angle_publ_flag
C10 O1 H1 . . 107(3) ?
C7 N1 C1 . . 105.3(2) ?
C7 N2 C6 . . 107.6(3) ?
C7 N2 H2N . . 131(2) ?
C6 N2 H2N . . 121(2) ?
C2 C1 N1 . . 130.6(3) ?
C2 C1 C6 . . 120.1(3) ?
N1 C1 C6 . . 109.3(3) ?
C3 C2 C1 . . 118.3(3) ?
C3 C2 H2 . . 123(2) ?
C1 C2 H2 . . 119(2) ?
C2 C3 C4 . . 121.1(4) ?
C2 C3 H3 . . 123(2) ?
C4 C3 H3 . . 116(2) ?
C5 C4 C3 . . 121.9(4) ?
C5 C4 H4 . . 115(2) ?
C3 C4 H4 . . 123(2) ?
C4 C5 C6 . . 116.7(3) ?
C4 C5 H5 . . 122(2) ?
C6 C5 H5 . . 121(2) ?
N2 C6 C5 . . 132.6(3) ?
N2 C6 C1 . . 105.5(3) ?
C5 C6 C1 . . 121.9(3) ?
N1 C7 N2 . . 112.3(3) ?
N1 C7 C8 . . 123.4(3) ?
N2 C7 C8 . . 124.3(3) ?
C7 C8 C9 . . 117.1(3) ?
C7 C8 H8A . . 106(2) ?
C9 C8 H8A . . 109(2) ?
C7 C8 H8B . . 107(2) ?
C9 C8 H8B . . 109(2) ?
H8A C8 H8B . . 109(3) ?
C10 C9 C8 . . 110.6(3) ?
C10 C9 H9A . . 109.7(19) ?
C8 C9 H9A . . 111(2) ?
C10 C9 H9B . . 108.7(19) ?
C8 C9 H9B . . 110.1(19) ?
H9A C9 H9B . . 107(3) ?
O1 C10 C9 . . 112.0(3) ?
O1 C10 H10A . . 109.1(19) ?
C9 C10 H10A . . 111.5(19) ?
O1 C10 H10B . . 108(2) ?
C9 C10 H10B . . 112(2) ?
H10A C10 H10B . . 104(3) ?

loop_
_geom_bond_atom_site_label_1
_geom_bond_atom_site_label_2
_geom_bond_site_symmetry_2
_geom_bond_distance
_geom_bond_publ_flag
O1 C10 . 1.414(4) ?
O1 H1 . 0.85(4) ?
N1 C7 . 1.322(4) ?
N1 C1 . 1.393(4) ?
N2 C7 . 1.352(4) ?
N2 C6 . 1.376(4) ?
N2 H2N . 0.84(3) ?
C1 C2 . 1.385(4) ?
C1 C6 . 1.395(4) ?
C2 C3 . 1.377(5) ?
C2 H2 . 1.01(4) ?
C3 C4 . 1.389(5) ?
C3 H3 . 0.97(4) ?
C4 C5 . 1.376(5) ?
C4 H4 . 0.91(4) ?
C5 C6 . 1.394(4) ?
C5 H5 . 0.98(4) ?
C7 C8 . 1.486(5) ?
C8 C9 . 1.513(4) ?
C8 H8A . 1.02(4) ?
C8 H8B . 0.97(3) ?
C9 C10 . 1.503(5) ?
C9 H9A . 0.96(4) ?
C9 H9B . 0.94(3) ?
C10 H10A . 0.98(3) ?
C10 H10B . 1.01(4) ?

loop_
_geom_hbond_atom_site_label_D
_geom_hbond_atom_site_label_H
_geom_hbond_atom_site_label_A
_geom_hbond_site_symmetry_A
_geom_hbond_distance_DH
_geom_hbond_distance_HA
_geom_hbond_distance_DA
_geom_hbond_angle_DHA
N2 H2N O1 3_556 0.84(3) 1.95(3) 2.772(3) 165(3)
O1 H1 N1 2_565 0.85(4) 1.90(4) 2.741(3) 169(4)
C3 H3 C3 3 0.97(4) 2.87(4) 3.770(4) 154(3)

loop_
_geom_torsion_atom_site_label_1
_geom_torsion_atom_site_label_2
_geom_torsion_atom_site_label_3
_geom_torsion_atom_site_label_4
_geom_torsion_site_symmetry_1
_geom_torsion_site_symmetry_2
_geom_torsion_site_symmetry_3
_geom_torsion_site_symmetry_4
_geom_torsion
_geom_torsion_publ_flag
C7 N1 C1 C2 . . . . 179.9(3) ?
C7 N1 C1 C6 . . . . -0.5(3) ?
N1 C1 C2 C3 . . . . 178.5(3) ?
C6 C1 C2 C3 . . . . -1.0(4) ?
C1 C2 C3 C4 . . . . -0.4(5) ?
C2 C3 C4 C5 . . . . 0.8(5) ?
C3 C4 C5 C6 . . . . 0.2(5) ?
C7 N2 C6 C5 . . . . 177.5(3) ?
C7 N2 C6 C1 . . . . -0.3(3) ?
C4 C5 C6 N2 . . . . -179.1(3) ?
C4 C5 C6 C1 . . . . -1.7(5) ?
C2 C1 C6 N2 . . . . -179.9(3) ?
N1 C1 C6 N2 . . . . 0.5(3) ?
C2 C1 C6 C5 . . . . 2.1(4) ?
N1 C1 C6 C5 . . . . -177.5(3) ?
C1 N1 C7 N2 . . . . 0.3(3) ?
C1 N1 C7 C8 . . . . -177.9(3) ?
C6 N2 C7 N1 . . . . 0.0(3) ?
C6 N2 C7 C8 . . . . 178.2(3) ?
N1 C7 C8 C9 . . . . -166.7(3) ?
N2 C7 C8 C9 . . . . 15.3(4) ?
C7 C8 C9 C10 . . . . -179.8(3) ?
C8 C9 C10 O1 . . . . -178.7(3) ?

_cod_database_fobs_code 2244017
